data_9017222
loop_
_publ_author_name
'Angel, R. J.'
'Ross, N. L.'
'Zhao, J.'
'Sochalski-Kolbus L'
'Kruger, H.'
'Schmidt, B. C.'

_publ_section_title
;
 Structural controls on the anisotropy of tetrahedral frameworks:
 the example of monoclinic feldspars
 Note: Sample San100
;
_journal_name_full 'European Journal of Mineralogy'
_journal_page_first 597
_journal_page_last 614
_journal_volume 25
_journal_year 2013
_chemical_compound_source Synthetic
_chemical_formula_sum 'Al Ba0.02 K0.98 O8 Si3'
_chemical_name_mineral Sanidine
_space_group_IT_number 12
_space_group_name_Hall '-C 2y'
_space_group_name_H-M_alt 'C 1 2/m 1'
_symmetry_space_group_name_H-M 'C 1 2/m 1'
_cell_angle_alpha 90
_cell_angle_beta 115.9940
_cell_angle_gamma 90
_cell_formula_units_Z 4
_cell_length_a 8.6032
_cell_length_b 13.0237
_cell_length_c 7.1885
_cell_volume 723.961
_database_code_amcsd 0020555
_exptl_crystal_density_diffrn 2.572
_cod_data_source_file inputs/fixed/downloads/08/08591.cif
_cod_data_source_block 08591
_cod_original_formula_sum '(K.98 Ba.02) (Si3 Al) O8'
_cod_database_code 9017222

loop_
_space_group_symop_operation_xyz
x,y,z
1/2+x,1/2+y,z
x,-y,z
1/2+x,1/2-y,z
-x,y,-z
1/2-x,1/2+y,-z
-x,-y,-z
1/2-x,1/2-y,-z

loop_
_atom_site_aniso_label
_atom_site_aniso_U_11
_atom_site_aniso_U_22
_atom_site_aniso_U_33
_atom_site_aniso_U_12
_atom_site_aniso_U_13
_atom_site_aniso_U_23
K 0.01710 0.03370 0.02740 0.00000 0.00702 0.00000
Ba 0.01710 0.03370 0.02740 0.00000 0.00702 0.00000
SiT1 0.01119 0.01180 0.00906 -0.00210 0.00442 -0.00093
AlT1A 0.01119 0.01180 0.00906 -0.00210 0.00442 -0.00093
SiT2 0.01014 0.00933 0.01045 -0.00049 0.00377 -0.00005
AlT2A 0.01014 0.00933 0.01045 -0.00049 0.00377 -0.00005
OA1 0.02510 0.01910 0.01650 0.00000 0.01050 0.00000
OA2 0.01760 0.01370 0.02370 0.00000 0.00340 0.00000
OB 0.02020 0.03130 0.02400 -0.00460 0.01300 0.00040
OC 0.01650 0.01700 0.02130 -0.00150 0.00650 -0.00200
OD 0.02020 0.02040 0.01370 0.00210 0.00360 0.00170

loop_
_atom_site_label
_atom_site_fract_x
_atom_site_fract_y
_atom_site_fract_z
_atom_site_occupancy
_atom_site_U_iso_or_equiv
_atom_site_type_symbol
_atom_site_attached_hydrogens
K 0.28605 0.00000 0.13764 0.98000 0.02706 K 0
Ba 0.28605 0.00000 0.13764 0.02000 0.02706 Ba 0
SiT1 0.00973 0.18543 0.22374 0.69000 0.01068 Si 0
AlT1A 0.00973 0.18543 0.22374 0.31000 0.01068 Al 0
SiT2 0.71030 0.11806 0.34448 0.81000 0.01025 Si 0
AlT2A 0.71030 0.11806 0.34448 0.19000 0.01025 Al 0
OA1 0.00000 0.14684 0.00000 1.00000 0.01980 O 0
OA2 0.63930 0.00000 0.28470 1.00000 0.02040 O 0
OB 0.82872 0.14756 0.22692 1.00000 0.02400 O 0
OC 0.03537 0.31085 0.25818 1.00000 0.01890 O 0
OD 0.17968 0.12660 0.40447 1.00000 0.01950 O 0

loop_
_cod_changelog_entry_id
_cod_changelog_entry_author
_cod_changelog_entry_date
_cod_changelog_entry_text
1
;cod-tools version 3.8.0
Id: cif_guess_AMCSD_atom_types 9581 2023-05-17 12:35:41Z saulius
;
2023-05-23T09:20:25+03:00
;Derived atom types and hydrogen counts
from atom names that follow the AMCSD naming convention
(Wat == water, O-H == hydroxyl).
;

loop_
_cod_related_entry_id
_cod_related_entry_database
_cod_related_entry_code
1 AMCSD 0020555
